data_2211432
loop_
_publ_author_name
'Zhen, Xiao-Li'
'Han, Jian-Rong'
'Tian, Xia'
'Li, Zhen-Chao'
'Liu, Shou-Xin'

_publ_section_title
(<i>E</i>)-4-[4-(2,4-Dichlorobenzyloxy)-3-methoxybenzylideneamino]-1,5-dimethyl-2-phenyl-1<i>H</i>-pyrazol-3(2<i>H</i>)-one
_journal_coeditor_code HB2205
_journal_issue 12
_journal_name_full 'Acta Crystallographica Section E'
_journal_page_first o5641
_journal_page_last o5642
_journal_paper_doi 10.1107/S1600536806048628
_journal_volume 62
_journal_year 2006
_chemical_formula_iupac 'C26 H23 Cl2 N3 O3'
_chemical_formula_moiety 'C26 H23 Cl2 N3 O3'
_chemical_formula_sum 'C26 H23 Cl2 N3 O3'
_chemical_formula_weight 496.37
_chemical_name_systematic
;
(E)-4-[4-(2,4-Dichlorobenzyloxy)-3-methoxybenzylideneamino]-1,5-dimethyl-
2-phenyl-1H-pyrazol-3(2H)-one
;
_space_group_IT_number 14
_symmetry_cell_setting monoclinic
_symmetry_space_group_name_Hall '-P 2ybc'
_symmetry_space_group_name_H-M 'P 1 21/c 1'
_atom_sites_solution_hydrogens geom
_atom_sites_solution_primary direct
_atom_sites_solution_secondary difmap
_audit_creation_method SHELXL-97
_cell_angle_alpha 90.00
_cell_angle_beta 100.691(3)
_cell_angle_gamma 90.00
_cell_formula_units_Z 4
_cell_length_a 16.952(3)
_cell_length_b 7.4311(12)
_cell_length_c 19.699(3)
_cell_measurement_reflns_used 2794
_cell_measurement_temperature 294(2)
_cell_measurement_theta_max 24.86
_cell_measurement_theta_min 2.45
_cell_volume 2438.4(7)
_computing_cell_refinement 'SAINT (Bruker, 1999)'
_computing_data_collection 'SMART (Bruker, 1999)'
_computing_data_reduction SAINT
_computing_molecular_graphics 'SHELXTL (Sheldrick, 1997b)'
_computing_publication_material SHELXTL
_computing_structure_refinement 'SHELXL97 (Sheldrick, 1997a)'
_computing_structure_solution 'SHELXS97 (Sheldrick, 1997a)'
_diffrn_ambient_temperature 294(2)
_diffrn_measured_fraction_theta_full 0.999
_diffrn_measured_fraction_theta_max 0.999
_diffrn_measurement_device_type 'Bruker SMART APEX CCD'
_diffrn_measurement_method '\f and \w'
_diffrn_radiation_monochromator graphite
_diffrn_radiation_source 'fine-focus sealed tube'
_diffrn_radiation_type MoK\a
_diffrn_radiation_wavelength 0.71073
_diffrn_reflns_av_R_equivalents 0.0431
_diffrn_reflns_av_sigmaI/netI 0.0493
_diffrn_reflns_limit_h_max 20
_diffrn_reflns_limit_h_min -20
_diffrn_reflns_limit_k_max 8
_diffrn_reflns_limit_k_min -6
_diffrn_reflns_limit_l_max 21
_diffrn_reflns_limit_l_min -23
_diffrn_reflns_number 11826
_diffrn_reflns_theta_full 25.02
_diffrn_reflns_theta_max 25.02
_diffrn_reflns_theta_min 1.22
_diffrn_standards_number 0
_exptl_absorpt_coefficient_mu 0.299
_exptl_absorpt_correction_T_max 0.965
_exptl_absorpt_correction_T_min 0.928
_exptl_absorpt_correction_type multi-scan
_exptl_absorpt_process_details '(SADABS; Sheldrick, 1996)'
_exptl_crystal_colour yellow
_exptl_crystal_density_diffrn 1.352
_exptl_crystal_density_method 'not measured'
_exptl_crystal_description block
_exptl_crystal_F_000 1032
_exptl_crystal_size_max 0.22
_exptl_crystal_size_mid 0.16
_exptl_crystal_size_min 0.12
_refine_diff_density_max 0.474
_refine_diff_density_min -0.389
_refine_ls_extinction_method none
_refine_ls_goodness_of_fit_ref 1.035
_refine_ls_hydrogen_treatment constr
_refine_ls_matrix_type full
_refine_ls_number_parameters 309
_refine_ls_number_reflns 4288
_refine_ls_number_restraints 6
_refine_ls_restrained_S_all 1.056
_refine_ls_R_factor_all 0.0985
_refine_ls_R_factor_gt 0.0495
_refine_ls_shift/su_max 0.001
_refine_ls_shift/su_mean 0.000
_refine_ls_structure_factor_coef Fsqd
_refine_ls_weighting_details 'calc w=1/[\s^2^(Fo^2^)+(0.0664P)^2^+0.7898P] where P=(Fo^2^+2Fc^2^)/3'
_refine_ls_weighting_scheme calc
_refine_ls_wR_factor_gt 0.1201
_refine_ls_wR_factor_ref 0.1504
_reflns_number_gt 2509
_reflns_number_total 4288
_reflns_threshold_expression I>2\s(I)
_cod_data_source_file hb2205.cif
_cod_data_source_block I
_cod_depositor_comments
;
The following automatic conversions were performed:
'_symmetry_cell_setting' value 'Monoclinic' changed to 'monoclinic'
according to '/home/saulius/struct/CIF-dictionaries/cif_core.dic'
dictionary named 'cif_core.dic' version 2.4.1 from 2010-06-29.

Automatic conversion script
Id: cif_fix_enum 1527 2010-12-29 10:47:43Z saulius 

The following automatic conversions were performed:

'_symmetry_cell_setting' value 'Monoclinic' changed to 'monoclinic'
according to /home/saulius/struct/CIF-dictionaries/cif_core.dic
dictionary named 'cif_core.dic' version 2.4.1 from 2010-06-29.

Automatic conversion script
Id: cif_fix_values 1715 2011-07-08 13:25:40Z adriana 
;
_cod_original_cell_volume 2438.5(7)
_cod_original_sg_symbol_H-M 'P 21/c'
_cod_database_code 2211432
_cod_database_fobs_code 2211432

loop_
_symmetry_equiv_pos_as_xyz
'x, y, z'
'-x, y+1/2, -z+1/2'
'-x, -y, -z'
'x, -y-1/2, z-1/2'

loop_
_atom_site_type_symbol
_atom_site_label
_atom_site_fract_x
_atom_site_fract_y
_atom_site_fract_z
_atom_site_U_iso_or_equiv
_atom_site_adp_type
_atom_site_calc_flag
_atom_site_refinement_flags
_atom_site_occupancy
Cl Cl1 1.47620(6) 0.71083(17) 1.03846(6) 0.0931(4) Uani d . 1
Cl Cl2 1.28207(8) 1.10500(19) 0.85069(7) 0.1214(5) Uani d U 1
O O1 1.16494(12) 0.6660(3) 0.77881(10) 0.0588(6) Uani d . 1
O O2 1.15072(11) 0.3967(3) 0.69721(11) 0.0582(6) Uani d . 1
O O3 0.73925(13) 0.7338(3) 0.46790(12) 0.0629(6) Uani d . 1
N N1 0.88509(13) 0.4806(3) 0.52787(11) 0.0411(6) Uani d . 1
N N2 0.70314(13) 0.4827(3) 0.39913(12) 0.0482(6) Uani d . 1
N N3 0.74080(14) 0.3203(3) 0.38722(12) 0.0477(6) Uani d . 1
C C1 1.26600(19) 0.6055(5) 0.91891(18) 0.0648(10) Uani d . 1
H H1 1.2300 0.5099 0.9115 0.078 Uiso calc R 1
C C2 1.3363(2) 0.5848(5) 0.96589(18) 0.0650(10) Uani d . 1
H H2 1.3482 0.4770 0.9896 0.078 Uiso calc R 1
C C3 1.38834(19) 0.7269(5) 0.97678(17) 0.0584(9) Uani d . 1
C C4 1.3722(2) 0.8848(5) 0.94123(18) 0.0666(10) Uani d . 1
H H4 1.4084 0.9799 0.9489 0.080 Uiso calc R 1
C C5 1.3019(2) 0.9012(5) 0.89416(16) 0.0598(9) Uani d . 1
C C6 1.24685(18) 0.7630(5) 0.88226(15) 0.0529(8) Uani d . 1
C C7 1.1671(2) 0.7836(5) 0.83443(17) 0.0713(11) Uani d . 1
H H7A 1.1238 0.7557 0.8588 0.086 Uiso calc R 1
H H7B 1.1603 0.9066 0.8179 0.086 Uiso calc R 1
C C8 1.09714(16) 0.6675(4) 0.72829(14) 0.0429(7) Uani d . 1
C C9 1.03808(17) 0.7959(4) 0.72023(15) 0.0503(8) Uani d . 1
H H9 1.0419 0.8922 0.7508 0.060 Uiso calc R 1
C C10 0.97261(18) 0.7823(4) 0.66653(15) 0.0516(8) Uani d . 1
H H10 0.9328 0.8699 0.6614 0.062 Uiso calc R 1
C C11 0.96574(16) 0.6403(4) 0.62052(14) 0.0414(7) Uani d . 1
C C12 1.02582(16) 0.5082(4) 0.62966(14) 0.0409(7) Uani d . 1
H H12 1.0219 0.4116 0.5992 0.049 Uiso calc R 1
C C13 1.09031(16) 0.5198(4) 0.68290(14) 0.0405(7) Uani d . 1
C C14 1.1396(2) 0.2297(4) 0.66285(18) 0.0651(10) Uani d . 1
H H14A 1.0904 0.1762 0.6703 0.098 Uiso calc R 1
H H14B 1.1837 0.1514 0.6806 0.098 Uiso calc R 1
H H14C 1.1373 0.2477 0.6143 0.098 Uiso calc R 1
C C15 0.89581(17) 0.6231(4) 0.56469(14) 0.0447(7) Uani d . 1
H H15 0.8589 0.7168 0.5560 0.054 Uiso calc R 1
C C16 0.81860(16) 0.4580(4) 0.47596(13) 0.0393(7) Uani d . 1
C C17 0.75307(17) 0.5782(4) 0.45165(14) 0.0458(7) Uani d . 1
C C18 0.80698(16) 0.3048(4) 0.43674(14) 0.0416(7) Uani d . 1
C C19 0.85738(19) 0.1391(4) 0.44441(17) 0.0582(9) Uani d . 1
H H19A 0.8251 0.0375 0.4518 0.087 Uiso calc R 1
H H19B 0.9006 0.1526 0.4831 0.087 Uiso calc R 1
H H19C 0.8789 0.1207 0.4032 0.087 Uiso calc R 1
C C20 0.6922(2) 0.1706(5) 0.35374(18) 0.0670(10) Uani d . 1
H H20A 0.7202 0.0593 0.3655 0.100 Uiso d R 1
H H20B 0.6828 0.1867 0.3045 0.100 Uiso d R 1
H H20C 0.6417 0.1677 0.3692 0.100 Uiso d R 1
C C21 0.64576(17) 0.5651(4) 0.34651(16) 0.0491(8) Uani d . 1
C C22 0.5838(2) 0.6589(5) 0.36636(19) 0.0658(10) Uani d . 1
H H22 0.5790 0.6627 0.4126 0.079 Uiso calc R 1
C C23 0.5290(2) 0.7475(6) 0.3171(3) 0.0887(13) Uani d . 1
H H23 0.4877 0.8136 0.3302 0.106 Uiso calc R 1
C C24 0.5352(3) 0.7384(6) 0.2488(2) 0.0914(14) Uani d . 1
H H24 0.4981 0.7978 0.2157 0.110 Uiso calc R 1
C C25 0.5962(2) 0.6417(6) 0.22933(19) 0.0797(12) Uani d . 1
H H25 0.5994 0.6341 0.1828 0.096 Uiso calc R 1
C C26 0.65306(19) 0.5551(5) 0.27789(17) 0.0616(9) Uani d . 1
H H26 0.6951 0.4919 0.2647 0.074 Uiso calc R 1

loop_
_atom_site_aniso_label
_atom_site_aniso_U_11
_atom_site_aniso_U_22
_atom_site_aniso_U_33
_atom_site_aniso_U_12
_atom_site_aniso_U_13
_atom_site_aniso_U_23
Cl1 0.0613(6) 0.1124(9) 0.0917(7) -0.0067(6) -0.0220(5) -0.0119(7)
Cl2 0.1206(10) 0.1061(10) 0.1322(10) -0.0198(8) 0.0094(8) 0.0603(8)
O1 0.0473(12) 0.0688(15) 0.0541(13) 0.0061(11) -0.0067(10) -0.0282(12)
O2 0.0468(12) 0.0511(13) 0.0705(14) 0.0082(10) -0.0055(10) -0.0212(12)
O3 0.0634(14) 0.0475(14) 0.0697(15) 0.0154(11) -0.0085(11) -0.0161(12)
N1 0.0404(13) 0.0432(15) 0.0386(13) 0.0000(11) 0.0040(11) -0.0021(12)
N2 0.0466(14) 0.0469(15) 0.0461(14) 0.0082(12) -0.0048(12) -0.0073(13)
N3 0.0481(14) 0.0421(15) 0.0494(15) 0.0028(12) 0.0000(12) -0.0107(13)
C1 0.053(2) 0.054(2) 0.081(2) -0.0135(17) -0.0037(18) -0.018(2)
C2 0.060(2) 0.056(2) 0.072(2) -0.0059(18) -0.0028(18) -0.0013(19)
C3 0.0465(19) 0.072(3) 0.053(2) -0.0078(18) 0.0000(15) -0.0081(19)
C4 0.057(2) 0.071(3) 0.071(2) -0.0261(19) 0.0086(18) -0.005(2)
C5 0.062(2) 0.067(2) 0.0512(19) -0.0123(19) 0.0125(16) 0.0034(18)
C6 0.0512(19) 0.061(2) 0.0428(17) -0.0001(17) -0.0002(14) -0.0184(17)
C7 0.065(2) 0.084(3) 0.058(2) 0.009(2) -0.0066(17) -0.036(2)
C8 0.0397(16) 0.0465(18) 0.0410(16) -0.0025(14) 0.0032(13) -0.0117(15)
C9 0.0493(18) 0.0493(19) 0.0509(18) 0.0029(15) 0.0052(15) -0.0194(16)
C10 0.0492(18) 0.050(2) 0.0533(18) 0.0124(15) 0.0019(15) -0.0112(16)
C11 0.0393(16) 0.0441(17) 0.0406(16) -0.0006(14) 0.0067(13) -0.0023(14)
C12 0.0416(16) 0.0391(17) 0.0418(16) -0.0062(14) 0.0075(13) -0.0105(14)
C13 0.0357(15) 0.0406(17) 0.0451(16) 0.0006(14) 0.0074(13) -0.0064(14)
C14 0.067(2) 0.045(2) 0.080(2) 0.0104(17) 0.0048(19) -0.0147(19)
C15 0.0444(17) 0.0455(18) 0.0413(16) 0.0058(14) 0.0006(13) -0.0029(15)
C16 0.0423(16) 0.0407(17) 0.0336(15) 0.0015(14) 0.0036(12) -0.0021(13)
C17 0.0512(18) 0.0423(18) 0.0419(16) 0.0052(15) 0.0037(14) -0.0041(15)
C18 0.0406(16) 0.0420(17) 0.0411(16) 0.0024(14) 0.0049(13) -0.0015(15)
C19 0.0551(19) 0.048(2) 0.068(2) 0.0058(16) 0.0016(16) -0.0086(17)
C20 0.057(2) 0.059(2) 0.077(2) -0.0079(18) -0.0068(17) -0.022(2)
C21 0.0382(17) 0.0513(19) 0.0529(19) -0.0057(15) -0.0042(14) 0.0014(16)
C22 0.057(2) 0.068(2) 0.067(2) 0.0177(19) -0.0005(18) 0.002(2)
C23 0.064(2) 0.085(3) 0.107(4) 0.022(2) -0.010(2) 0.010(3)
C24 0.064(3) 0.093(3) 0.101(4) -0.004(2) -0.026(2) 0.037(3)
C25 0.060(2) 0.108(3) 0.062(2) -0.028(2) -0.0116(19) 0.025(2)
C26 0.0434(18) 0.081(3) 0.056(2) -0.0122(18) -0.0015(15) 0.0046(19)

loop_
_atom_type_symbol
_atom_type_description
_atom_type_scat_dispersion_real
_atom_type_scat_dispersion_imag
_atom_type_scat_source
C C 0.0033 0.0016 'International Tables Vol C Tables 4.2.6.8 and 6.1.1.4'
H H 0.0000 0.0000 'International Tables Vol C Tables 4.2.6.8 and 6.1.1.4'
N N 0.0061 0.0033 'International Tables Vol C Tables 4.2.6.8 and 6.1.1.4'
O O 0.0106 0.0060 'International Tables Vol C Tables 4.2.6.8 and 6.1.1.4'
Cl Cl 0.1484 0.1585 'International Tables Vol C Tables 4.2.6.8 and 6.1.1.4'

loop_
_geom_angle_atom_site_label_1
_geom_angle_atom_site_label_2
_geom_angle_atom_site_label_3
_geom_angle
C8 O1 C7 117.4(2)
C13 O2 C14 117.6(2)
C15 N1 C16 122.0(2)
C17 N2 N3 109.1(2)
C17 N2 C21 123.9(2)
N3 N2 C21 121.2(2)
C18 N3 N2 107.2(2)
C18 N3 C20 125.7(3)
N2 N3 C20 119.5(2)
C2 C1 C6 122.5(3)
C2 C1 H1 118.8
C6 C1 H1 118.8
C3 C2 C1 118.2(3)
C3 C2 H2 120.9
C1 C2 H2 120.9
C2 C3 C4 121.4(3)
C2 C3 Cl1 120.0(3)
C4 C3 Cl1 118.7(3)
C3 C4 C5 119.2(3)
C3 C4 H4 120.4
C5 C4 H4 120.4
C4 C5 C6 121.6(3)
C4 C5 Cl2 118.3(3)
C6 C5 Cl2 120.1(3)
C5 C6 C1 117.1(3)
C5 C6 C7 122.1(3)
C1 C6 C7 120.7(3)
O1 C7 C6 108.5(3)
O1 C7 H7A 110.0
C6 C7 H7A 110.0
O1 C7 H7B 110.0
C6 C7 H7B 110.0
H7A C7 H7B 108.4
C9 C8 O1 125.8(3)
C9 C8 C13 119.8(3)
O1 C8 C13 114.4(2)
C8 C9 C10 120.1(3)
C8 C9 H9 120.0
C10 C9 H9 120.0
C11 C10 C9 120.9(3)
C11 C10 H10 119.5
C9 C10 H10 119.5
C10 C11 C12 118.6(3)
C10 C11 C15 121.1(3)
C12 C11 C15 120.2(3)
C13 C12 C11 120.8(3)
C13 C12 H12 119.6
C11 C12 H12 119.6
O2 C13 C12 125.3(3)
O2 C13 C8 115.0(2)
C12 C13 C8 119.7(3)
O2 C14 H14A 109.5
O2 C14 H14B 109.5
H14A C14 H14B 109.5
O2 C14 H14C 109.5
H14A C14 H14C 109.5
H14B C14 H14C 109.5
N1 C15 C11 120.5(3)
N1 C15 H15 119.7
C11 C15 H15 119.7
C18 C16 N1 122.0(3)
C18 C16 C17 107.9(2)
N1 C16 C17 130.1(3)
O3 C17 N2 123.2(3)
O3 C17 C16 132.0(3)
N2 C17 C16 104.8(2)
N3 C18 C16 110.5(2)
N3 C18 C19 121.9(3)
C16 C18 C19 127.6(3)
C18 C19 H19A 109.5
C18 C19 H19B 109.5
H19A C19 H19B 109.5
C18 C19 H19C 109.5
H19A C19 H19C 109.5
H19B C19 H19C 109.5
N3 C20 H20A 109.5
N3 C20 H20B 109.5
H20A C20 H20B 109.5
N3 C20 H20C 109.5
H20A C20 H20C 109.5
H20B C20 H20C 109.5
C22 C21 C26 121.1(3)
C22 C21 N2 117.8(3)
C26 C21 N2 121.1(3)
C21 C22 C23 119.4(4)
C21 C22 H22 120.3
C23 C22 H22 120.3
C24 C23 C22 120.2(4)
C24 C23 H23 119.9
C22 C23 H23 119.9
C23 C24 C25 120.0(4)
C23 C24 H24 120.0
C25 C24 H24 120.0
C24 C25 C26 121.0(4)
C24 C25 H25 119.5
C26 C25 H25 119.5
C21 C26 C25 118.3(3)
C21 C26 H26 120.9
C25 C26 H26 120.9

loop_
_geom_bond_atom_site_label_1
_geom_bond_atom_site_label_2
_geom_bond_distance
Cl1 C3 1.743(3)
Cl2 C5 1.741(4)
O1 C8 1.374(3)
O1 C7 1.397(3)
O2 C13 1.363(3)
O2 C14 1.410(4)
O3 C17 1.234(3)
N1 C15 1.278(3)
N1 C16 1.384(3)
N2 C17 1.402(4)
N2 N3 1.405(3)
N2 C21 1.422(4)
N3 C18 1.348(3)
N3 C20 1.466(4)
C1 C2 1.376(4)
C1 C6 1.382(5)
C1 H1 0.9300
C2 C3 1.367(5)
C2 H2 0.9300
C3 C4 1.368(5)
C4 C5 1.373(4)
C4 H4 0.9300
C5 C6 1.379(4)
C6 C7 1.506(4)
C7 H7A 0.9700
C7 H7B 0.9700
C8 C9 1.371(4)
C8 C13 1.407(4)
C9 C10 1.388(4)
C9 H9 0.9300
C10 C11 1.382(4)
C10 H10 0.9300
C11 C12 1.402(4)
C11 C15 1.465(4)
C12 C13 1.370(4)
C12 H12 0.9300
C14 H14A 0.9600
C14 H14B 0.9600
C14 H14C 0.9600
C15 H15 0.9300
C16 C18 1.370(4)
C16 C17 1.437(4)
C18 C19 1.490(4)
C19 H19A 0.9600
C19 H19B 0.9600
C19 H19C 0.9600
C20 H20A 0.9600
C20 H20B 0.9600
C20 H20C 0.9600
C21 C22 1.376(4)
C21 C26 1.382(4)
C22 C23 1.381(5)
C22 H22 0.9300
C23 C24 1.369(6)
C23 H23 0.9300
C24 C25 1.371(6)
C24 H24 0.9300
C25 C26 1.384(5)
C25 H25 0.9300
C26 H26 0.9300

loop_
_geom_hbond_atom_site_label_D
_geom_hbond_atom_site_label_H
_geom_hbond_atom_site_label_A
_geom_hbond_site_symmetry_A
_geom_hbond_distance_DH
_geom_hbond_distance_HA
_geom_hbond_distance_DA
_geom_hbond_angle_DHA
_geom_hbond_publ_flag
C2 H2 O3 2_746 0.93 2.57 3.281(4) 133 yes

loop_
_geom_torsion_atom_site_label_1
_geom_torsion_atom_site_label_2
_geom_torsion_atom_site_label_3
_geom_torsion_atom_site_label_4
_geom_torsion
C17 N2 N3 C18 7.6(3)
C21 N2 N3 C18 161.8(3)
C17 N2 N3 C20 158.8(3)
C21 N2 N3 C20 -47.0(4)
C6 C1 C2 C3 0.7(5)
C1 C2 C3 C4 -1.3(5)
C1 C2 C3 Cl1 177.2(3)
C2 C3 C4 C5 0.7(5)
Cl1 C3 C4 C5 -177.8(3)
C3 C4 C5 C6 0.5(5)
C3 C4 C5 Cl2 178.9(3)
C4 C5 C6 C1 -1.1(5)
Cl2 C5 C6 C1 -179.4(2)
C4 C5 C6 C7 175.7(3)
Cl2 C5 C6 C7 -2.6(4)
C2 C1 C6 C5 0.5(5)
C2 C1 C6 C7 -176.4(3)
C8 O1 C7 C6 -178.6(3)
C5 C6 C7 O1 115.8(4)
C1 C6 C7 O1 -67.5(4)
C7 O1 C8 C9 13.3(5)
C7 O1 C8 C13 -165.8(3)
O1 C8 C9 C10 179.6(3)
C13 C8 C9 C10 -1.4(5)
C8 C9 C10 C11 0.0(5)
C9 C10 C11 C12 0.9(4)
C9 C10 C11 C15 178.6(3)
C10 C11 C12 C13 -0.3(4)
C15 C11 C12 C13 -178.0(3)
C14 O2 C13 C12 -11.9(4)
C14 O2 C13 C8 167.6(3)
C11 C12 C13 O2 178.3(3)
C11 C12 C13 C8 -1.1(4)
C9 C8 C13 O2 -177.5(3)
O1 C8 C13 O2 1.6(4)
C9 C8 C13 C12 2.0(4)
O1 C8 C13 C12 -178.9(3)
C16 N1 C15 C11 178.2(2)
C10 C11 C15 N1 -171.2(3)
C12 C11 C15 N1 6.4(4)
C15 N1 C16 C18 -179.7(3)
C15 N1 C16 C17 1.8(4)
N3 N2 C17 O3 172.1(3)
C21 N2 C17 O3 18.8(4)
N3 N2 C17 C16 -5.9(3)
C21 N2 C17 C16 -159.3(3)
C18 C16 C17 O3 -175.7(3)
N1 C16 C17 O3 3.0(5)
C18 C16 C17 N2 2.2(3)
N1 C16 C17 N2 -179.2(3)
N2 N3 C18 C16 -6.2(3)
C20 N3 C18 C16 -155.1(3)
N2 N3 C18 C19 173.7(3)
C20 N3 C18 C19 24.8(5)
N1 C16 C18 N3 -176.2(2)
C17 C16 C18 N3 2.6(3)
N1 C16 C18 C19 3.8(5)
C17 C16 C18 C19 -177.4(3)
C17 N2 C21 C22 -62.6(4)
N3 N2 C21 C22 147.1(3)
C17 N2 C21 C26 115.8(3)
N3 N2 C21 C26 -34.5(4)
C26 C21 C22 C23 -1.3(5)
N2 C21 C22 C23 177.1(3)
C21 C22 C23 C24 1.5(6)
C22 C23 C24 C25 -0.2(7)
C23 C24 C25 C26 -1.3(6)
C22 C21 C26 C25 -0.2(5)
N2 C21 C26 C25 -178.5(3)
C24 C25 C26 C21 1.5(5)

loop_
_cod_related_entry_id
_cod_related_entry_database
_cod_related_entry_code
1 ChemSpider 30655115
